data_4307601
loop_
_publ_author_name
'Eric Rivard'
'W. Alexander Merrill'
'James C. Fettinger'
'Robert Wolf'
'Geoffrey H. Spikes'
'Philip P. Power'

_publ_contact_author_address
;
Department of Chemistry
University of California
Davis
CA 95616
UNITED STATES OF AMERICA
;
_publ_contact_author_email PPPOWER@UCDAVIS.EDU
_publ_contact_author_name 'P. Power'
_publ_section_title
;
Boron-Pnictogen Multiple Bonds: Donor-Stabilized PB and AsB Bonds and a
Hindered Iminoborane with a B-N Triple Bond
;
_journal_name_full 'Inorganic Chemistry'
_journal_page_first 2971
_journal_page_last 2978
_journal_paper_doi 10.1021/ic062076n
_journal_volume 46
_journal_year 2007
_chemical_formula_moiety 'C96 H150 B2 Br2 N2 P2'
_chemical_formula_sum 'C96 H150 B2 Br2 N2 P2'
_chemical_formula_weight 1575.56
_chemical_name_common 'compound 1'
_chemical_name_systematic
; 
 ? 
;
_space_group_IT_number 2
_symmetry_cell_setting triclinic
_symmetry_space_group_name_Hall '-P 1'
_symmetry_space_group_name_H-M 'P -1'
_atom_sites_solution_hydrogens geom
_atom_sites_solution_primary direct
_atom_sites_solution_secondary difmap
_audit_creation_method SHELXL-97
_cell_angle_alpha 79.3360(10)
_cell_angle_beta 84.3330(10)
_cell_angle_gamma 83.0610(10)
_cell_formula_units_Z 2
_cell_length_a 16.0804(7)
_cell_length_b 16.9371(8)
_cell_length_c 17.5600(8)
_cell_measurement_reflns_used 5309
_cell_measurement_temperature 90(2)
_cell_measurement_theta_max 29.4196
_cell_measurement_theta_min 2.2295
_cell_volume 4651.2(4)
_computing_cell_refinement 'SAINT (7.16b) (Bruker, 2004)'
_computing_data_collection '(Bruker, 2004)'
_computing_data_reduction 'SAINT (7.16b) (Bruker, 2004)'
_computing_molecular_graphics 'SHELXTL 5.1, XP (Sheldrick, 1994)'
_computing_publication_material SHELXL97
_computing_structure_refinement 'SHELXL-97 (Sheldrick, 1997)'
_computing_structure_solution 'SHELXS-97 (Sheldrick, 1990)'
_diffrn_ambient_temperature 90(2)
_diffrn_detector_area_resol_mean 0
_diffrn_measured_fraction_theta_full 1.000
_diffrn_measured_fraction_theta_max 1.000
_diffrn_measurement_device_type 'Bruker SMART'
_diffrn_measurement_method '\w and \f'
_diffrn_radiation_monochromator graphite
_diffrn_radiation_source 'fine-focus sealed tube'
_diffrn_radiation_type MoK\a
_diffrn_radiation_wavelength 0.71073
_diffrn_reflns_av_R_equivalents 0.0382
_diffrn_reflns_av_sigmaI/netI 0.0502
_diffrn_reflns_limit_h_max 19
_diffrn_reflns_limit_h_min -19
_diffrn_reflns_limit_k_max 20
_diffrn_reflns_limit_k_min -20
_diffrn_reflns_limit_l_max 21
_diffrn_reflns_limit_l_min -21
_diffrn_reflns_number 44090
_diffrn_reflns_theta_full 25.25
_diffrn_reflns_theta_max 25.25
_diffrn_reflns_theta_min 1.23
_diffrn_standards_decay_% 0
_diffrn_standards_interval_count 0
_diffrn_standards_interval_time 0
_diffrn_standards_number 0
_exptl_absorpt_coefficient_mu 0.949
_exptl_absorpt_correction_T_max 0.8599
_exptl_absorpt_correction_T_min 0.6114
_exptl_absorpt_correction_type multi-scan
_exptl_absorpt_process_details 'SADABS 2.10 (Sheldrick, 2003)'
_exptl_crystal_colour Colorless
_exptl_crystal_density_diffrn 1.125
_exptl_crystal_density_method 'not measured'
_exptl_crystal_description Block
_exptl_crystal_F_000 1700
_exptl_crystal_size_max 0.57
_exptl_crystal_size_mid 0.17
_exptl_crystal_size_min 0.16
_refine_diff_density_max 0.554
_refine_diff_density_min -0.479
_refine_diff_density_rms 0.053
_refine_ls_extinction_method none
_refine_ls_goodness_of_fit_ref 1.061
_refine_ls_hydrogen_treatment mixed
_refine_ls_matrix_type full
_refine_ls_number_parameters 978
_refine_ls_number_reflns 16822
_refine_ls_number_restraints 38
_refine_ls_restrained_S_all 1.067
_refine_ls_R_factor_all 0.0720
_refine_ls_R_factor_gt 0.0407
_refine_ls_shift/su_max 0.001
_refine_ls_shift/su_mean 0.000
_refine_ls_structure_factor_coef Fsqd
_refine_ls_weighting_details 'calc w=1/[\s^2^(Fo^2^)+(0.0537P)^2^+0.3344P] where P=(Fo^2^+2Fc^2^)/3'
_refine_ls_weighting_scheme calc
_refine_ls_wR_factor_gt 0.0983
_refine_ls_wR_factor_ref 0.1061
_reflns_number_gt 11903
_reflns_number_total 16822
_reflns_threshold_expression >2sigma(I)
_cod_data_source_file ic062076nsi20061030_060327_2.cif
_cod_data_source_block gs43
_cod_depositor_comments
;
The following automatic conversions were performed:
'_symmetry_cell_setting' value 'Triclinic' changed to 'triclinic'
according to '/home/saulius/struct/CIF-dictionaries/cif_core.dic'
dictionary named 'cif_core.dic' version 2.4.1 from 2010-06-29.

Automatic conversion script
Id: cif_fix_enum 1527 2010-12-29 10:47:43Z saulius 
;
_cod_database_code 4307601

loop_
_symmetry_equiv_pos_as_xyz
'x, y, z'
'-x, -y, -z'

loop_
_atom_site_label
_atom_site_type_symbol
_atom_site_fract_x
_atom_site_fract_y
_atom_site_fract_z
_atom_site_U_iso_or_equiv
_atom_site_adp_type
_atom_site_occupancy
_atom_site_symmetry_multiplicity
_atom_site_calc_flag
_atom_site_refinement_flags
_atom_site_disorder_assembly
_atom_site_disorder_group
P1 P 0.72889(4) 0.23021(4) 0.35274(3) 0.02510(15) Uani 1 1 d . . .
H1 H 0.7103(12) 0.3053(12) 0.3539(12) 0.017(5) Uiso 1 1 d . . .
B1 B 0.61008(17) 0.21497(16) 0.35296(16) 0.0240(6) Uani 1 1 d . . .
Br1 Br 0.565050(16) 0.236958(17) 0.249377(14) 0.03655(8) Uani 1 1 d . . .
N1 N 0.55948(12) 0.19610(12) 0.42117(11) 0.0253(4) Uani 1 1 d . . .
C1 C 0.77359(14) 0.23837(14) 0.25147(13) 0.0224(5) Uani 1 1 d . . .
C2 C 0.80139(14) 0.16631(14) 0.22310(13) 0.0232(5) Uani 1 1 d . . .
C3 C 0.83558(15) 0.17101(15) 0.14655(14) 0.0293(6) Uani 1 1 d . . .
H3A H 0.8531 0.1226 0.1268 0.035 Uiso 1 1 calc R . .
C4 C 0.84458(15) 0.24419(15) 0.09892(14) 0.0315(6) Uani 1 1 d . . .
H4A H 0.8655 0.2463 0.0461 0.038 Uiso 1 1 calc R . .
C5 C 0.82291(15) 0.31429(15) 0.12848(14) 0.0302(6) Uani 1 1 d . . .
H5A H 0.8316 0.3647 0.0962 0.036 Uiso 1 1 calc R . .
C6 C 0.78848(14) 0.31307(14) 0.20488(13) 0.0244(5) Uani 1 1 d . . .
C7 C 0.80166(14) 0.08333(14) 0.27288(13) 0.0244(5) Uani 1 1 d . . .
C8 C 0.74876(14) 0.02793(14) 0.25945(14) 0.0262(5) Uani 1 1 d . . .
C9 C 0.75615(15) -0.05035(15) 0.30275(15) 0.0313(6) Uani 1 1 d . . .
H9A H 0.7200 -0.0875 0.2938 0.038 Uiso 1 1 calc R . .
C10 C 0.81338(15) -0.07588(14) 0.35763(15) 0.0308(6) Uani 1 1 d . . .
C11 C 0.86526(15) -0.02027(14) 0.36945(14) 0.0299(6) Uani 1 1 d . . .
H11A H 0.9052 -0.0369 0.4072 0.036 Uiso 1 1 calc R . .
C12 C 0.86168(14) 0.05839(14) 0.32886(13) 0.0252(5) Uani 1 1 d . . .
C13 C 0.68568(15) 0.04859(16) 0.19814(15) 0.0330(6) Uani 1 1 d . . .
H13C H 0.6816 0.1083 0.1793 0.040 Uiso 1 1 calc R . .
C14 C 0.59762(16) 0.02629(17) 0.23022(17) 0.0449(7) Uani 1 1 d . . .
H14A H 0.5806 0.0495 0.2772 0.067 Uiso 1 1 calc R . .
H14B H 0.5985 -0.0326 0.2429 0.067 Uiso 1 1 calc R . .
H14C H 0.5575 0.0478 0.1910 0.067 Uiso 1 1 calc R . .
C15 C 0.71562(19) 0.00661(18) 0.12831(16) 0.0479(8) Uani 1 1 d . . .
H15A H 0.7707 0.0229 0.1065 0.072 Uiso 1 1 calc R . .
H15B H 0.6751 0.0222 0.0886 0.072 Uiso 1 1 calc R . .
H15C H 0.7201 -0.0521 0.1454 0.072 Uiso 1 1 calc R . .
C16 C 0.82099(17) -0.16199(15) 0.40210(16) 0.0374(6) Uani 1 1 d . . .
H16A H 0.7721 -0.1881 0.3908 0.045 Uiso 1 1 calc R . .
C17 C 0.8997(2) -0.20961(18) 0.3740(2) 0.0675(10) Uani 1 1 d . . .
H17A H 0.9005 -0.2661 0.4000 0.101 Uiso 1 1 calc R . .
H17B H 0.9491 -0.1869 0.3862 0.101 Uiso 1 1 calc R . .
H17C H 0.9007 -0.2067 0.3177 0.101 Uiso 1 1 calc R . .
C18 C 0.8158(2) -0.16449(19) 0.48928(18) 0.0681(10) Uani 1 1 d . . .
H18A H 0.8110 -0.2200 0.5163 0.102 Uiso 1 1 calc R . .
H18B H 0.7665 -0.1293 0.5046 0.102 Uiso 1 1 calc R . .
H18C H 0.8667 -0.1457 0.5032 0.102 Uiso 1 1 calc R . .
C19 C 0.92500(15) 0.11368(14) 0.34152(14) 0.0281(6) Uani 1 1 d . . .
H19A H 0.8967 0.1702 0.3329 0.034 Uiso 1 1 calc R . .
C20 C 1.00106(17) 0.11079(19) 0.28251(17) 0.0476(8) Uani 1 1 d . . .
H20A H 1.0397 0.1483 0.2909 0.071 Uiso 1 1 calc R . .
H20B H 0.9825 0.1263 0.2298 0.071 Uiso 1 1 calc R . .
H20C H 1.0298 0.0558 0.2889 0.071 Uiso 1 1 calc R . .
C21 C 0.9543(2) 0.09622(18) 0.42316(16) 0.0499(8) Uani 1 1 d . . .
H21A H 0.9053 0.0931 0.4612 0.075 Uiso 1 1 calc R . .
H21B H 0.9863 0.1396 0.4303 0.075 Uiso 1 1 calc R . .
H21C H 0.9900 0.0447 0.4307 0.075 Uiso 1 1 calc R . .
C22 C 0.77693(15) 0.39292(14) 0.23337(13) 0.0258(5) Uani 1 1 d . . .
C23 C 0.71118(16) 0.45185(14) 0.21082(14) 0.0290(6) Uani 1 1 d . . .
C24 C 0.70844(17) 0.52746(15) 0.23230(15) 0.0351(6) Uani 1 1 d . . .
H24A H 0.6634 0.5672 0.2173 0.042 Uiso 1 1 calc R . .
C25 C 0.76916(16) 0.54663(15) 0.27476(14) 0.0323(6) Uani 1 1 d . . .
C26 C 0.83265(17) 0.48746(15) 0.29714(15) 0.0346(6) Uani 1 1 d . . .
H26A H 0.8742 0.4994 0.3270 0.042 Uiso 1 1 calc R . .
C27 C 0.83854(16) 0.41049(15) 0.27779(14) 0.0305(6) Uani 1 1 d . . .
C28 C 0.64184(17) 0.43575(16) 0.16444(16) 0.0390(7) Uani 1 1 d . . .
H28A H 0.6479 0.3765 0.1632 0.047 Uiso 1 1 calc R . .
C29 C 0.55450(17) 0.45742(19) 0.2030(2) 0.0577(9) Uani 1 1 d . . .
H29A H 0.5515 0.4312 0.2577 0.087 Uiso 1 1 calc R . .
H29B H 0.5119 0.4388 0.1762 0.087 Uiso 1 1 calc R . .
H29C H 0.5442 0.5161 0.1996 0.087 Uiso 1 1 calc R . .
C30 C 0.6495(2) 0.4804(2) 0.08054(18) 0.0630(9) Uani 1 1 d . . .
H30A H 0.7027 0.4609 0.0545 0.094 Uiso 1 1 calc R . .
H30B H 0.6480 0.5385 0.0801 0.094 Uiso 1 1 calc R . .
H30C H 0.6026 0.4703 0.0532 0.094 Uiso 1 1 calc R . .
C31 C 0.76730(18) 0.63045(16) 0.29420(17) 0.0413(7) Uani 1 1 d . . .
H31A H 0.8131 0.6290 0.3291 0.050 Uiso 1 1 calc R . .
C32 C 0.7844(2) 0.69261(17) 0.22150(19) 0.0567(9) Uani 1 1 d . . .
H32A H 0.7874 0.7452 0.2362 0.085 Uiso 1 1 calc R . .
H32B H 0.7389 0.6970 0.1872 0.085 Uiso 1 1 calc R . .
H32C H 0.8379 0.6756 0.1943 0.085 Uiso 1 1 calc R . .
C33 C 0.6849(2) 0.6566(2) 0.3369(2) 0.0805(12) Uani 1 1 d . . .
H33A H 0.6760 0.6182 0.3854 0.121 Uiso 1 1 calc R . .
H33B H 0.6387 0.6579 0.3042 0.121 Uiso 1 1 calc R . .
H33C H 0.6869 0.7105 0.3489 0.121 Uiso 1 1 calc R . .
C34 C 0.91238(17) 0.34988(16) 0.30352(17) 0.0426(7) Uani 1 1 d . . .
H34A H 0.9027 0.2971 0.2900 0.051 Uiso 1 1 calc R . .
C35 C 0.99502(19) 0.3740(2) 0.2603(2) 0.0742(11) Uani 1 1 d . . .
H35A H 0.9919 0.3770 0.2044 0.111 Uiso 1 1 calc R . .
H35B H 1.0411 0.3337 0.2784 0.111 Uiso 1 1 calc R . .
H35C H 1.0051 0.4269 0.2705 0.111 Uiso 1 1 calc R . .
C36 C 0.9184(2) 0.3366(2) 0.3911(2) 0.0715(11) Uani 1 1 d . . .
H36A H 0.8664 0.3171 0.4178 0.107 Uiso 1 1 calc R . .
H36B H 0.9267 0.3876 0.4065 0.107 Uiso 1 1 calc R . .
H36C H 0.9660 0.2964 0.4054 0.107 Uiso 1 1 calc R . .
C37 C 0.59544(16) 0.13803(15) 0.48991(14) 0.0327(6) Uani 1 1 d . . .
C38 C 0.52387(18) 0.09580(17) 0.53971(16) 0.0463(7) Uani 1 1 d . . .
H38A H 0.4993 0.0634 0.5079 0.056 Uiso 1 1 calc R . .
H38B H 0.5481 0.0579 0.5839 0.056 Uiso 1 1 calc R . .
C39 C 0.45369(19) 0.15208(19) 0.57168(17) 0.0516(8) Uani 1 1 d . . .
H39A H 0.4004 0.1269 0.5783 0.062 Uiso 1 1 calc R . .
H39B H 0.4667 0.1605 0.6234 0.062 Uiso 1 1 calc R . .
C40 C 0.44315(18) 0.23260(18) 0.51783(16) 0.0456(7) Uani 1 1 d . . .
H40A H 0.4771 0.2700 0.5352 0.055 Uiso 1 1 calc R . .
H40B H 0.3835 0.2550 0.5232 0.055 Uiso 1 1 calc R . .
C41 C 0.46834(15) 0.23098(17) 0.43123(15) 0.0348(6) Uani 1 1 d . . .
C42 C 0.64185(17) 0.18152(18) 0.53887(15) 0.0422(7) Uani 1 1 d . . .
H42A H 0.6877 0.2073 0.5064 0.063 Uiso 1 1 calc R . .
H42B H 0.6650 0.1424 0.5820 0.063 Uiso 1 1 calc R . .
H42C H 0.6027 0.2228 0.5596 0.063 Uiso 1 1 calc R . .
C43 C 0.65377(19) 0.07003(16) 0.46100(17) 0.0477(8) Uani 1 1 d . . .
H43A H 0.7068 0.0905 0.4381 0.072 Uiso 1 1 calc R . .
H43B H 0.6270 0.0499 0.4216 0.072 Uiso 1 1 calc R . .
H43C H 0.6650 0.0260 0.5047 0.072 Uiso 1 1 calc R . .
C44 C 0.40973(17) 0.1819(2) 0.39949(18) 0.0552(9) Uani 1 1 d . . .
H44A H 0.4282 0.1785 0.3452 0.083 Uiso 1 1 calc R . .
H44B H 0.3522 0.2085 0.4026 0.083 Uiso 1 1 calc R . .
H44C H 0.4114 0.1274 0.4304 0.083 Uiso 1 1 calc R . .
C45 C 0.45808(19) 0.31904(18) 0.39172(18) 0.0522(8) Uani 1 1 d . . .
H45A H 0.4668 0.3223 0.3352 0.078 Uiso 1 1 calc R . .
H45B H 0.4995 0.3483 0.4092 0.078 Uiso 1 1 calc R . .
H45C H 0.4013 0.3433 0.4052 0.078 Uiso 1 1 calc R . .
P101 P 0.26450(4) 0.79192(4) 0.15144(4) 0.02609(15) Uani 1 1 d . . .
H101 H 0.2573(14) 0.8687(14) 0.1208(13) 0.034(7) Uiso 1 1 d . . .
B101 B 0.38547(17) 0.79250(16) 0.15272(16) 0.0248(6) Uani 1 1 d . . .
Br10 Br 0.422216(17) 0.815719(17) 0.249567(14) 0.03772(9) Uani 1 1 d . . .
N101 N 0.44133(12) 0.78324(11) 0.08854(11) 0.0248(4) Uani 1 1 d . . .
C101 C 0.21696(14) 0.80017(14) 0.24977(13) 0.0230(5) Uani 1 1 d . . .
C102 C 0.17882(14) 0.87406(14) 0.26986(13) 0.0247(5) Uani 1 1 d . . .
C103 C 0.13992(15) 0.87390(15) 0.34387(14) 0.0304(6) Uani 1 1 d . . .
H10B H 0.1144 0.9234 0.3578 0.036 Uiso 1 1 calc R . .
C104 C 0.13729(16) 0.80380(15) 0.39779(14) 0.0340(6) Uani 1 1 d . . .
H10A H 0.1127 0.8054 0.4490 0.041 Uiso 1 1 calc R . .
C105 C 0.17051(15) 0.73127(15) 0.37695(14) 0.0310(6) Uani 1 1 d . . .
H10C H 0.1663 0.6827 0.4135 0.037 Uiso 1 1 calc R . .
C106 C 0.21009(14) 0.72791(14) 0.30332(14) 0.0247(5) Uani 1 1 d . . .
C107 C 0.17301(15) 0.95281(14) 0.21257(13) 0.0275(6) Uani 1 1 d . A .
C108 C 0.22092(16) 1.01487(15) 0.21913(14) 0.0309(6) Uani 1 1 d . . .
C109 C 0.21092(18) 1.08811(16) 0.16750(15) 0.0398(7) Uani 1 1 d . A .
H10D H 0.2436 1.1299 0.1721 0.048 Uiso 1 1 calc R . .
C110 C 0.1556(2) 1.10216(16) 0.11019(16) 0.0459(8) Uani 1 1 d . . .
C111 C 0.10820(19) 1.04000(16) 0.10555(15) 0.0446(7) Uani 1 1 d . A .
H11G H 0.0692 1.0485 0.0668 0.054 Uiso 1 1 calc R . .
C112 C 0.11556(17) 0.96597(15) 0.15519(14) 0.0331(6) Uani 1 1 d . . .
C113 C 0.28190(16) 1.00766(16) 0.28151(15) 0.0366(6) Uani 1 1 d . . .
H11E H 0.2908 0.9495 0.3062 0.044 Uiso 1 1 calc R . .
C114 C 0.36782(18) 1.03477(18) 0.24860(19) 0.0524(8) Uani 1 1 d . . .
H11H H 0.3882 1.0086 0.2039 0.079 Uiso 1 1 calc R . .
H11I H 0.4078 1.0194 0.2888 0.079 Uiso 1 1 calc R . .
H11J H 0.3624 1.0936 0.2320 0.079 Uiso 1 1 calc R . .
C115 C 0.24385(19) 1.05552(18) 0.34440(17) 0.0492(8) Uani 1 1 d . . .
H11B H 0.2840 1.0513 0.3839 0.074 Uiso 1 1 calc R . .
H11C H 0.1920 1.0337 0.3687 0.074 Uiso 1 1 calc R . .
H11D H 0.2312 1.1124 0.3210 0.074 Uiso 1 1 calc R . .
C116 C 0.1455(3) 1.18247(19) 0.05606(18) 0.0664(10) Uani 0.79 1 d PD A 1
H116 H 0.1901 1.2128 0.0694 0.080 Uiso 0.79 1 calc PR A 1
C117 C 0.0695(3) 1.2300(3) 0.0730(3) 0.096(2) Uani 0.79 1 d PD A 1
H11O H 0.0638 1.2789 0.0332 0.144 Uiso 0.79 1 calc PR A 1
H11P H 0.0703 1.2453 0.1241 0.144 Uiso 0.79 1 calc PR A 1
H11Q H 0.0220 1.1988 0.0733 0.144 Uiso 0.79 1 calc PR A 1
C118 C 0.1688(3) 1.1750(3) -0.0262(3) 0.0691(13) Uiso 0.79 1 d PD A 1
H11L H 0.1694 1.2290 -0.0581 0.104 Uiso 0.79 1 calc PR A 1
H11M H 0.1277 1.1458 -0.0444 0.104 Uiso 0.79 1 calc PR A 1
H11N H 0.2248 1.1452 -0.0307 0.104 Uiso 0.79 1 calc PR A 1
C16A C 0.1455(3) 1.18247(19) 0.05606(18) 0.0664(10) Uani 0.21 1 d P A 2
H16B H 0.0957 1.1796 0.0272 0.080 Uiso 0.21 1 calc PR A 2
C17A C 0.1182(10) 1.2503(8) 0.1023(8) 0.053(4) Uiso 0.21 1 d PD A 2
H17D H 0.1667 1.2628 0.1259 0.080 Uiso 0.21 1 calc PR A 2
H17E H 0.0748 1.2332 0.1433 0.080 Uiso 0.21 1 calc PR A 2
H17F H 0.0955 1.2985 0.0675 0.080 Uiso 0.21 1 calc PR A 2
C18A C 0.2083(9) 1.2025(10) -0.0013(9) 0.0691(13) Uiso 0.21 1 d PD A 2
H18D H 0.1874 1.2496 -0.0385 0.104 Uiso 0.21 1 calc PR A 2
H18E H 0.2255 1.1568 -0.0284 0.104 Uiso 0.21 1 calc PR A 2
H18F H 0.2567 1.2154 0.0222 0.104 Uiso 0.21 1 calc PR A 2
C119 C 0.05833(17) 0.90308(16) 0.14672(16) 0.0394(7) Uani 1 1 d . A .
H11F H 0.0762 0.8518 0.1822 0.047 Uiso 1 1 calc R . .
C120 C 0.0655(2) 0.88526(19) 0.06413(18) 0.0557(9) Uani 1 1 d . . .
H12D H 0.1245 0.8697 0.0484 0.084 Uiso 1 1 calc R A .
H12E H 0.0445 0.9336 0.0286 0.084 Uiso 1 1 calc R . .
H12F H 0.0321 0.8410 0.0623 0.084 Uiso 1 1 calc R . .
C121 C -0.03284(19) 0.92943(19) 0.17124(19) 0.0561(8) Uani 1 1 d . . .
H12G H -0.0677 0.8866 0.1685 0.084 Uiso 1 1 calc R A .
H12H H -0.0524 0.9789 0.1364 0.084 Uiso 1 1 calc R . .
H12I H -0.0370 0.9397 0.2247 0.084 Uiso 1 1 calc R . .
C122 C 0.23795(15) 0.64586(14) 0.28218(13) 0.0257(5) Uani 1 1 d . . .
C123 C 0.18751(15) 0.61493(14) 0.23512(14) 0.0289(6) Uani 1 1 d . . .
C124 C 0.21166(16) 0.53861(15) 0.21745(15) 0.0325(6) Uani 1 1 d . . .
H12B H 0.1779 0.5180 0.1858 0.039 Uiso 1 1 calc R . .
C125 C 0.28293(16) 0.49117(15) 0.24392(15) 0.0328(6) Uani 1 1 d . . .
C126 C 0.33003(16) 0.52218(15) 0.29108(15) 0.0322(6) Uani 1 1 d . . .
H12A H 0.3788 0.4903 0.3103 0.039 Uiso 1 1 calc R . .
C127 C 0.30893(15) 0.59790(14) 0.31154(14) 0.0275(6) Uani 1 1 d . . .
C128 C 0.10554(16) 0.66034(16) 0.20828(16) 0.0359(6) Uani 1 1 d . . .
H12C H 0.1081 0.7188 0.2096 0.043 Uiso 1 1 calc R . .
C129 C 0.03170(18) 0.6325(2) 0.2640(2) 0.0630(10) Uani 1 1 d . . .
H12J H 0.0415 0.6379 0.3169 0.095 Uiso 1 1 calc R . .
H12K H 0.0261 0.5758 0.2625 0.095 Uiso 1 1 calc R . .
H12L H -0.0200 0.6659 0.2485 0.095 Uiso 1 1 calc R . .
C130 C 0.0914(2) 0.6535(2) 0.12499(19) 0.0627(9) Uani 1 1 d . . .
H13Q H 0.1409 0.6684 0.0905 0.094 Uiso 1 1 calc R . .
H13R H 0.0420 0.6900 0.1080 0.094 Uiso 1 1 calc R . .
H13S H 0.0821 0.5978 0.1230 0.094 Uiso 1 1 calc R . .
C131 C 0.30951(18) 0.40903(16) 0.22041(18) 0.0449(7) Uani 1 1 d . . .
H13H H 0.3634 0.3870 0.2441 0.054 Uiso 1 1 calc R . .
C132 C 0.3269(2) 0.4183(2) 0.1327(2) 0.0752(11) Uani 1 1 d . . .
H13I H 0.3512 0.3664 0.1190 0.113 Uiso 1 1 calc R . .
H13J H 0.3665 0.4588 0.1147 0.113 Uiso 1 1 calc R . .
H13K H 0.2742 0.4358 0.1078 0.113 Uiso 1 1 calc R . .
C133 C 0.2466(2) 0.34965(19) 0.2509(3) 0.0867(14) Uani 1 1 d . . .
H13T H 0.2674 0.2971 0.2367 0.130 Uiso 1 1 calc R . .
H13U H 0.1930 0.3692 0.2282 0.130 Uiso 1 1 calc R . .
H13V H 0.2383 0.3440 0.3076 0.130 Uiso 1 1 calc R . .
C134 C 0.36188(16) 0.62479(16) 0.36745(15) 0.0356(6) Uani 1 1 d . . .
H13D H 0.3477 0.6843 0.3649 0.043 Uiso 1 1 calc R . .
C135 C 0.3408(2) 0.58334(19) 0.45127(16) 0.0540(8) Uani 1 1 d . . .
H13E H 0.2806 0.5948 0.4653 0.081 Uiso 1 1 calc R . .
H13F H 0.3731 0.6038 0.4865 0.081 Uiso 1 1 calc R . .
H13G H 0.3551 0.5249 0.4556 0.081 Uiso 1 1 calc R . .
C136 C 0.45632(17) 0.60939(18) 0.3461(2) 0.0516(8) Uani 1 1 d . . .
H13L H 0.4685 0.6295 0.2905 0.077 Uiso 1 1 calc R . .
H13M H 0.4739 0.5513 0.3575 0.077 Uiso 1 1 calc R . .
H13N H 0.4870 0.6376 0.3765 0.077 Uiso 1 1 calc R . .
C137 C 0.51825(16) 0.82894(16) 0.06776(15) 0.0341(6) Uani 1 1 d . . .
C138 C 0.53866(18) 0.84176(18) -0.02089(15) 0.0432(7) Uani 1 1 d . . .
H13A H 0.4907 0.8751 -0.0461 0.052 Uiso 1 1 calc R . .
H13B H 0.5882 0.8727 -0.0340 0.052 Uiso 1 1 calc R . .
C139 C 0.55669(19) 0.76466(18) -0.05486(18) 0.0518(8) Uani 1 1 d . . .
H13O H 0.6177 0.7471 -0.0561 0.062 Uiso 1 1 calc R . .
H13P H 0.5401 0.7753 -0.1089 0.062 Uiso 1 1 calc R . .
C140 C 0.50879(17) 0.69779(17) -0.00682(17) 0.0454(7) Uani 1 1 d . . .
H14D H 0.5454 0.6661 0.0326 0.054 Uiso 1 1 calc R . .
H14E H 0.4974 0.6611 -0.0415 0.054 Uiso 1 1 calc R . .
C141 C 0.42529(16) 0.72610(15) 0.03490(14) 0.0311(6) Uani 1 1 d . . .
C142 C 0.59336(17) 0.7846(2) 0.11033(18) 0.0512(8) Uani 1 1 d . . .
H14F H 0.6102 0.7332 0.0923 0.077 Uiso 1 1 calc R . .
H14G H 0.5777 0.7743 0.1664 0.077 Uiso 1 1 calc R . .
H14H H 0.6403 0.8180 0.0996 0.077 Uiso 1 1 calc R . .
C143 C 0.49970(19) 0.91438(16) 0.08680(16) 0.0460(7) Uani 1 1 d . . .
H14J H 0.4994 0.9118 0.1430 0.069 Uiso 1 1 calc R . .
H14K H 0.4447 0.9383 0.0694 0.069 Uiso 1 1 calc R . .
H14L H 0.5432 0.9478 0.0601 0.069 Uiso 1 1 calc R . .
C144 C 0.39267(19) 0.64948(16) 0.08395(17) 0.0451(7) Uani 1 1 d . . .
H14M H 0.3350 0.6624 0.1052 0.068 Uiso 1 1 calc R . .
H14N H 0.4287 0.6289 0.1267 0.068 Uiso 1 1 calc R . .
H14O H 0.3936 0.6083 0.0512 0.068 Uiso 1 1 calc R . .
C145 C 0.36323(17) 0.76586(18) -0.02438(15) 0.0435(7) Uani 1 1 d . . .
H14P H 0.3091 0.7812 0.0027 0.065 Uiso 1 1 calc R . .
H14Q H 0.3556 0.7278 -0.0583 0.065 Uiso 1 1 calc R . .
H14R H 0.3850 0.8142 -0.0558 0.065 Uiso 1 1 calc R . .
C201 C 0.0361(3) 0.4692(2) 0.5073(3) 0.1081(18) Uani 1 1 d D . .
H30D H 0.0177 0.4158 0.5057 0.130 Uiso 1 1 calc R . .
H30E H 0.0519 0.4678 0.5606 0.130 Uiso 1 1 calc R . .
C202 C 0.1133(3) 0.4804(3) 0.4520(3) 0.1048(16) Uani 1 1 d D . .
H30F H 0.0977 0.4812 0.3986 0.126 Uiso 1 1 calc R . .
H30G H 0.1317 0.5338 0.4533 0.126 Uiso 1 1 calc R . .
C203 C 0.1854(4) 0.4180(3) 0.4679(3) 0.132(2) Uani 1 1 d D . .
H30H H 0.2340 0.4330 0.4323 0.198 Uiso 1 1 calc R . .
H30I H 0.1704 0.3657 0.4604 0.198 Uiso 1 1 calc R . .
H30J H 0.1994 0.4140 0.5217 0.198 Uiso 1 1 calc R . .
C204 C 0.9766(4) 0.4811(4) 0.0353(3) 0.113(3) Uiso 0.67 1 d PD . 1
H20D H 1.0160 0.4600 0.0760 0.136 Uiso 0.67 1 calc PR . 1
H20E H 0.9504 0.4351 0.0241 0.136 Uiso 0.67 1 calc PR . 1
C205 C 0.9102(4) 0.5399(4) 0.0647(4) 0.103(2) Uiso 0.67 1 d PD B 1
H20F H 0.9367 0.5874 0.0721 0.124 Uiso 0.67 1 calc PR B 1
H20G H 0.8864 0.5144 0.1163 0.124 Uiso 0.67 1 calc PR B 1
C206 C 0.8400(6) 0.5684(7) 0.0135(7) 0.209(5) Uiso 0.67 1 d PD B 1
H20H H 0.8624 0.5953 -0.0374 0.314 Uiso 0.67 1 calc PR B 1
H20I H 0.7995 0.6066 0.0372 0.314 Uiso 0.67 1 calc PR B 1
H20J H 0.8119 0.5222 0.0070 0.314 Uiso 0.67 1 calc PR B 1
C214 C 0.9758(6) 0.5311(7) -0.0278(6) 0.109(5) Uiso 0.33 1 d PD . 2
H21D H 0.9980 0.5836 -0.0301 0.130 Uiso 0.33 1 calc PR . 2
H21E H 0.9872 0.5165 -0.0802 0.130 Uiso 0.33 1 calc PR . 2
C215 C 0.8840(5) 0.5424(6) -0.0107(5) 0.057(3) Uiso 0.33 1 d PD C 2
H21F H 0.8618 0.4897 -0.0073 0.068 Uiso 0.33 1 calc PR C 2
H21G H 0.8595 0.5796 -0.0552 0.068 Uiso 0.33 1 calc PR C 2
C216 C 0.8535(7) 0.5749(7) 0.0619(6) 0.076(3) Uiso 0.33 1 d PD C 2
H21H H 0.8440 0.5299 0.1046 0.114 Uiso 0.33 1 calc PR C 2
H21I H 0.8009 0.6098 0.0537 0.114 Uiso 0.33 1 calc PR C 2
H21J H 0.8959 0.6062 0.0750 0.114 Uiso 0.33 1 calc PR C 2

loop_
_atom_site_aniso_label
_atom_site_aniso_U_11
_atom_site_aniso_U_22
_atom_site_aniso_U_33
_atom_site_aniso_U_23
_atom_site_aniso_U_13
_atom_site_aniso_U_12
P1 0.0253(3) 0.0307(4) 0.0200(3) -0.0069(3) -0.0011(3) -0.0025(3)
B1 0.0266(15) 0.0229(14) 0.0234(14) -0.0065(12) -0.0061(12) 0.0011(12)
Br1 0.03525(15) 0.05278(18) 0.02249(14) -0.00914(12) -0.00650(11) -0.00068(13)
N1 0.0251(11) 0.0297(11) 0.0225(11) -0.0086(9) -0.0006(9) -0.0024(9)
C1 0.0202(12) 0.0273(13) 0.0208(12) -0.0060(10) -0.0043(10) -0.0021(10)
C2 0.0204(12) 0.0269(13) 0.0240(13) -0.0076(11) -0.0049(10) -0.0018(10)
C3 0.0322(14) 0.0285(14) 0.0284(14) -0.0122(11) -0.0010(11) 0.0017(11)
C4 0.0358(15) 0.0369(15) 0.0215(13) -0.0081(12) 0.0023(11) -0.0020(12)
C5 0.0332(14) 0.0301(14) 0.0257(13) -0.0010(11) 0.0000(11) -0.0043(12)
C6 0.0212(12) 0.0252(13) 0.0273(13) -0.0054(11) -0.0047(10) -0.0011(10)
C7 0.0238(12) 0.0237(13) 0.0259(13) -0.0089(11) 0.0012(10) 0.0011(10)
C8 0.0243(13) 0.0274(13) 0.0286(13) -0.0118(11) 0.0009(11) -0.0009(11)
C9 0.0284(14) 0.0304(14) 0.0378(15) -0.0113(12) 0.0010(12) -0.0084(12)
C10 0.0301(14) 0.0248(13) 0.0367(15) -0.0068(12) 0.0024(12) -0.0013(11)
C11 0.0301(14) 0.0305(14) 0.0293(14) -0.0066(11) -0.0039(11) -0.0008(11)
C12 0.0260(13) 0.0239(13) 0.0258(13) -0.0077(11) 0.0004(11) 0.0009(11)
C13 0.0329(14) 0.0332(14) 0.0356(15) -0.0084(12) -0.0074(12) -0.0064(12)
C14 0.0348(16) 0.0479(18) 0.0552(19) -0.0099(15) -0.0111(14) -0.0099(14)
C15 0.0554(19) 0.0546(19) 0.0412(17) -0.0222(15) -0.0117(15) -0.0081(16)
C16 0.0390(16) 0.0263(14) 0.0457(17) -0.0026(12) -0.0020(13) -0.0051(12)
C17 0.075(2) 0.0314(17) 0.083(3) 0.0022(17) 0.016(2) 0.0119(17)
C18 0.106(3) 0.0449(19) 0.046(2) 0.0084(16) 0.005(2) -0.014(2)
C19 0.0271(13) 0.0243(13) 0.0337(14) -0.0073(11) -0.0067(11) 0.0005(11)
C20 0.0346(16) 0.0583(19) 0.0541(19) -0.0167(16) -0.0005(14) -0.0133(15)
C21 0.061(2) 0.0536(19) 0.0408(17) -0.0111(15) -0.0175(15) -0.0145(16)
C22 0.0333(14) 0.0242(13) 0.0191(12) -0.0023(10) 0.0004(11) -0.0043(11)
C23 0.0351(14) 0.0275(14) 0.0250(13) -0.0067(11) -0.0037(11) -0.0009(12)
C24 0.0371(15) 0.0273(14) 0.0401(16) -0.0084(12) -0.0046(13) 0.0046(12)
C25 0.0393(15) 0.0312(14) 0.0281(14) -0.0096(12) -0.0028(12) -0.0034(12)
C26 0.0433(16) 0.0333(15) 0.0304(14) -0.0062(12) -0.0073(12) -0.0120(13)
C27 0.0352(14) 0.0265(13) 0.0298(14) -0.0021(11) -0.0048(12) -0.0051(12)
C28 0.0432(16) 0.0297(14) 0.0479(17) -0.0123(13) -0.0190(14) 0.0020(13)
C29 0.0378(17) 0.0512(19) 0.090(3) -0.0259(18) -0.0206(17) 0.0051(15)
C30 0.085(3) 0.061(2) 0.047(2) -0.0145(17) -0.0323(18) 0.0061(19)
C31 0.0453(17) 0.0352(16) 0.0485(18) -0.0209(14) -0.0050(14) -0.0034(13)
C32 0.066(2) 0.0315(16) 0.076(2) -0.0071(16) -0.0232(19) -0.0050(15)
C33 0.073(3) 0.071(2) 0.111(3) -0.061(2) 0.018(2) -0.015(2)
C34 0.0456(17) 0.0285(15) 0.0573(19) -0.0063(14) -0.0219(15) -0.0057(13)
C35 0.0428(19) 0.059(2) 0.115(3) -0.008(2) -0.005(2) 0.0070(17)
C36 0.082(3) 0.064(2) 0.070(2) -0.0007(19) -0.046(2) 0.002(2)
C37 0.0408(15) 0.0318(14) 0.0228(13) -0.0004(11) -0.0001(12) -0.0015(12)
C38 0.0568(19) 0.0466(17) 0.0342(16) -0.0022(14) 0.0057(14) -0.0151(15)
C39 0.0485(18) 0.072(2) 0.0354(17) -0.0112(16) 0.0090(14) -0.0182(17)
C40 0.0360(16) 0.063(2) 0.0387(17) -0.0209(15) 0.0102(13) -0.0006(15)
C41 0.0240(13) 0.0499(17) 0.0308(14) -0.0121(13) 0.0031(11) -0.0009(12)
C42 0.0422(16) 0.0592(19) 0.0247(14) -0.0024(13) -0.0052(12) -0.0094(15)
C43 0.0611(19) 0.0335(16) 0.0391(17) 0.0037(13) 0.0067(15) 0.0085(15)
C44 0.0318(16) 0.093(3) 0.0457(18) -0.0209(18) -0.0006(14) -0.0151(17)
C45 0.0440(17) 0.057(2) 0.0489(19) -0.0086(16) 0.0040(15) 0.0152(15)
P101 0.0257(3) 0.0330(4) 0.0205(3) -0.0087(3) -0.0024(3) 0.0000(3)
B101 0.0306(15) 0.0215(14) 0.0232(14) -0.0047(12) -0.0077(12) -0.0010(12)
Br10 0.04009(16) 0.05476(18) 0.02247(14) -0.01174(12) -0.00475(11) -0.01207(13)
N101 0.0273(11) 0.0281(11) 0.0200(10) -0.0073(9) -0.0042(9) -0.0005(9)
C101 0.0213(12) 0.0300(13) 0.0196(12) -0.0079(10) -0.0030(10) -0.0031(10)
C102 0.0262(13) 0.0278(13) 0.0214(12) -0.0066(11) -0.0069(10) -0.0002(11)
C103 0.0366(15) 0.0290(14) 0.0269(14) -0.0098(11) -0.0052(11) 0.0015(12)
C104 0.0423(16) 0.0380(15) 0.0206(13) -0.0071(12) 0.0013(12) 0.0005(13)
C105 0.0374(15) 0.0296(14) 0.0242(13) 0.0003(11) -0.0023(11) -0.0037(12)
C106 0.0224(12) 0.0252(13) 0.0265(13) -0.0044(11) -0.0049(10) -0.0005(10)
C107 0.0342(14) 0.0260(13) 0.0220(13) -0.0086(11) -0.0016(11) 0.0039(11)
C108 0.0355(14) 0.0281(14) 0.0286(14) -0.0066(11) -0.0029(12) 0.0017(12)
C109 0.0561(18) 0.0318(15) 0.0313(15) -0.0037(12) -0.0043(14) -0.0057(14)
C110 0.074(2) 0.0300(15) 0.0310(16) -0.0027(13) -0.0051(15) 0.0014(15)
C111 0.065(2) 0.0401(17) 0.0280(15) -0.0064(13) -0.0201(14) 0.0102(15)
C112 0.0453(16) 0.0296(14) 0.0241(13) -0.0091(12) -0.0074(12) 0.0073(12)
C113 0.0414(16) 0.0312(15) 0.0380(16) -0.0047(12) -0.0108(13) -0.0027(13)
C114 0.0481(18) 0.0463(18) 0.064(2) -0.0083(16) -0.0081(16) -0.0115(15)
C115 0.061(2) 0.0502(18) 0.0417(17) -0.0169(15) -0.0164(15) -0.0024(16)
C116 0.114(3) 0.0414(18) 0.0407(19) 0.0035(15) -0.022(2) 0.002(2)
C117 0.077(4) 0.065(3) 0.109(5) 0.047(3) 0.024(3) 0.019(3)
C16A 0.114(3) 0.0414(18) 0.0407(19) 0.0035(15) -0.022(2) 0.002(2)
C119 0.0484(17) 0.0345(15) 0.0388(16) -0.0117(13) -0.0239(14) 0.0060(13)
C120 0.0553(19) 0.062(2) 0.058(2) -0.0345(17) -0.0302(17) 0.0160(17)
C121 0.059(2) 0.058(2) 0.056(2) -0.0213(17) -0.0056(17) -0.0072(17)
C122 0.0294(13) 0.0239(13) 0.0224(13) -0.0021(10) -0.0001(11) -0.0025(11)
C123 0.0298(14) 0.0276(14) 0.0298(14) -0.0046(11) -0.0058(11) -0.0026(11)
C124 0.0337(14) 0.0313(14) 0.0359(15) -0.0111(12) -0.0085(12) -0.0049(12)
C125 0.0350(15) 0.0283(14) 0.0357(15) -0.0089(12) -0.0037(12) -0.0001(12)
C126 0.0323(14) 0.0278(14) 0.0364(15) -0.0053(12) -0.0092(12) 0.0025(12)
C127 0.0309(14) 0.0263(13) 0.0256(13) -0.0049(11) -0.0041(11) -0.0025(11)
C128 0.0315(14) 0.0283(14) 0.0495(17) -0.0058(13) -0.0161(13) -0.0006(12)
C129 0.0349(17) 0.061(2) 0.087(3) -0.0053(19) -0.0035(17) 0.0032(16)
C130 0.061(2) 0.069(2) 0.059(2) -0.0076(18) -0.0352(18) 0.0094(18)
C131 0.0459(17) 0.0355(16) 0.058(2) -0.0198(15) -0.0147(15) 0.0042(14)
C132 0.088(3) 0.070(2) 0.074(3) -0.046(2) -0.009(2) 0.020(2)
C133 0.079(3) 0.0340(19) 0.153(4) -0.031(2) 0.000(3) -0.0142(19)
C134 0.0382(15) 0.0302(14) 0.0414(16) -0.0107(12) -0.0154(13) 0.0010(12)
C135 0.070(2) 0.0543(19) 0.0412(18) -0.0072(15) -0.0261(16) -0.0020(17)
C136 0.0376(16) 0.0477(18) 0.076(2) -0.0248(17) -0.0220(16) 0.0033(14)
C137 0.0295(14) 0.0406(15) 0.0327(15) -0.0064(12) 0.0007(12) -0.0083(12)
C138 0.0413(16) 0.0568(19) 0.0320(15) -0.0103(14) 0.0097(13) -0.0134(15)
C139 0.0468(18) 0.066(2) 0.0470(19) -0.0262(16) 0.0113(15) -0.0107(16)
C140 0.0433(17) 0.0458(17) 0.0495(18) -0.0251(15) 0.0057(14) 0.0037(14)
C141 0.0363(14) 0.0319(14) 0.0271(14) -0.0142(11) -0.0007(11) 0.0008(12)
C142 0.0315(15) 0.074(2) 0.0491(19) -0.0106(16) -0.0061(14) -0.0072(15)
C143 0.0578(19) 0.0434(17) 0.0412(17) -0.0102(14) 0.0045(15) -0.0246(15)
C144 0.0582(19) 0.0325(15) 0.0480(18) -0.0180(14) 0.0029(15) -0.0076(14)
C145 0.0436(16) 0.0624(19) 0.0285(15) -0.0186(14) -0.0064(13) -0.0020(15)
C201 0.170(6) 0.073(3) 0.095(3) -0.004(3) -0.067(4) -0.036(3)
C202 0.136(4) 0.097(4) 0.076(3) 0.011(3) 0.002(3) -0.039(3)
C203 0.169(6) 0.085(4) 0.129(5) 0.011(3) 0.016(4) -0.026(4)

loop_
_atom_type_symbol
_atom_type_description
_atom_type_scat_dispersion_real
_atom_type_scat_dispersion_imag
_atom_type_scat_source
C C 0.0033 0.0016 'International Tables Vol C Tables 4.2.6.8 and 6.1.1.4'
H H 0.0000 0.0000 'International Tables Vol C Tables 4.2.6.8 and 6.1.1.4'
B B 0.0013 0.0007 'International Tables Vol C Tables 4.2.6.8 and 6.1.1.4'
N N 0.0061 0.0033 'International Tables Vol C Tables 4.2.6.8 and 6.1.1.4'
P P 0.1023 0.0942 'International Tables Vol C Tables 4.2.6.8 and 6.1.1.4'
Br Br -0.2901 2.4595 'International Tables Vol C Tables 4.2.6.8 and 6.1.1.4'

loop_
_geom_angle_atom_site_label_1
_geom_angle_atom_site_label_2
_geom_angle_atom_site_label_3
_geom_angle
_geom_angle_site_symmetry_1
_geom_angle_site_symmetry_3
_geom_angle_publ_flag
C1 P1 B1 106.95(11) . . ?
C1 P1 H1 98.2(9) . . ?
B1 P1 H1 91.1(9) . . ?
N1 B1 P1 122.41(18) . . ?
N1 B1 Br1 122.27(18) . . ?
P1 B1 Br1 115.15(14) . . ?
B1 N1 C41 122.9(2) . . ?
B1 N1 C37 119.66(19) . . ?
C41 N1 C37 117.40(18) . . ?
C6 C1 C2 119.5(2) . . ?
C6 C1 P1 122.21(17) . . ?
C2 C1 P1 117.97(17) . . ?
C3 C2 C1 119.0(2) . . ?
C3 C2 C7 117.4(2) . . ?
C1 C2 C7 123.5(2) . . ?
C4 C3 C2 121.5(2) . . ?
C4 C3 H3A 119.3 . . ?
C2 C3 H3A 119.3 . . ?
C3 C4 C5 119.3(2) . . ?
C3 C4 H4A 120.3 . . ?
C5 C4 H4A 120.3 . . ?
C4 C5 C6 121.5(2) . . ?
C4 C5 H5A 119.2 . . ?
C6 C5 H5A 119.2 . . ?
C5 C6 C1 118.8(2) . . ?
C5 C6 C22 116.4(2) . . ?
C1 C6 C22 124.6(2) . . ?
C8 C7 C12 119.5(2) . . ?
C8 C7 C2 120.8(2) . . ?
C12 C7 C2 119.4(2) . . ?
C9 C8 C7 118.8(2) . . ?
C9 C8 C13 118.5(2) . . ?
C7 C8 C13 122.8(2) . . ?
C10 C9 C8 122.9(2) . . ?
C10 C9 H9A 118.5 . . ?
C8 C9 H9A 118.5 . . ?
C9 C10 C11 117.2(2) . . ?
C9 C10 C16 121.4(2) . . ?
C11 C10 C16 121.4(2) . . ?
C10 C11 C12 123.2(2) . . ?
C10 C11 H11A 118.4 . . ?
C12 C11 H11A 118.4 . . ?
C11 C12 C7 118.4(2) . . ?
C11 C12 C19 119.7(2) . . ?
C7 C12 C19 121.8(2) . . ?
C8 C13 C14 112.5(2) . . ?
C8 C13 C15 110.7(2) . . ?
C14 C13 C15 109.7(2) . . ?
C8 C13 H13C 108.0 . . ?
C14 C13 H13C 108.0 . . ?
C15 C13 H13C 108.0 . . ?
C13 C14 H14A 109.5 . . ?
C13 C14 H14B 109.5 . . ?
H14A C14 H14B 109.5 . . ?
C13 C14 H14C 109.5 . . ?
H14A C14 H14C 109.5 . . ?
H14B C14 H14C 109.5 . . ?
C13 C15 H15A 109.5 . . ?
C13 C15 H15B 109.5 . . ?
H15A C15 H15B 109.5 . . ?
C13 C15 H15C 109.5 . . ?
H15A C15 H15C 109.5 . . ?
H15B C15 H15C 109.5 . . ?
C17 C16 C18 111.9(3) . . ?
C17 C16 C10 111.0(2) . . ?
C18 C16 C10 111.7(2) . . ?
C17 C16 H16A 107.3 . . ?
C18 C16 H16A 107.3 . . ?
C10 C16 H16A 107.3 . . ?
C16 C17 H17A 109.5 . . ?
C16 C17 H17B 109.5 . . ?
H17A C17 H17B 109.5 . . ?
C16 C17 H17C 109.5 . . ?
H17A C17 H17C 109.5 . . ?
H17B C17 H17C 109.5 . . ?
C16 C18 H18A 109.5 . . ?
C16 C18 H18B 109.5 . . ?
H18A C18 H18B 109.5 . . ?
C16 C18 H18C 109.5 . . ?
H18A C18 H18C 109.5 . . ?
H18B C18 H18C 109.5 . . ?
C21 C19 C12 113.7(2) . . ?
C21 C19 C20 109.5(2) . . ?
C12 C19 C20 111.3(2) . . ?
C21 C19 H19A 107.4 . . ?
C12 C19 H19A 107.4 . . ?
C20 C19 H19A 107.4 . . ?
C19 C20 H20A 109.5 . . ?
C19 C20 H20B 109.5 . . ?
H20A C20 H20B 109.5 . . ?
C19 C20 H20C 109.5 . . ?
H20A C20 H20C 109.5 . . ?
H20B C20 H20C 109.5 . . ?
C19 C21 H21A 109.5 . . ?
C19 C21 H21B 109.5 . . ?
H21A C21 H21B 109.5 . . ?
C19 C21 H21C 109.5 . . ?
H21A C21 H21C 109.5 . . ?
H21B C21 H21C 109.5 . . ?
C23 C22 C27 119.7(2) . . ?
C23 C22 C6 121.4(2) . . ?
C27 C22 C6 118.6(2) . . ?
C24 C23 C22 119.0(2) . . ?
C24 C23 C28 119.0(2) . . ?
C22 C23 C28 122.0(2) . . ?
C25 C24 C23 122.4(2) . . ?
C25 C24 H24A 118.8 . . ?
C23 C24 H24A 118.8 . . ?
C26 C25 C24 117.7(2) . . ?
C26 C25 C31 120.8(2) . . ?
C24 C25 C31 121.5(2) . . ?
C25 C26 C27 122.6(2) . . ?
C25 C26 H26A 118.7 . . ?
C27 C26 H26A 118.7 . . ?
C26 C27 C22 118.7(2) . . ?
C26 C27 C34 118.7(2) . . ?
C22 C27 C34 122.6(2) . . ?
C23 C28 C30 111.8(2) . . ?
C23 C28 C29 111.7(2) . . ?
C30 C28 C29 110.2(3) . . ?
C23 C28 H28A 107.6 . . ?
C30 C28 H28A 107.6 . . ?
C29 C28 H28A 107.6 . . ?
C28 C29 H29A 109.5 . . ?
C28 C29 H29B 109.5 . . ?
H29A C29 H29B 109.5 . . ?
C28 C29 H29C 109.5 . . ?
H29A C29 H29C 109.5 . . ?
H29B C29 H29C 109.5 . . ?
C28 C30 H30A 109.5 . . ?
C28 C30 H30B 109.5 . . ?
H30A C30 H30B 109.5 . . ?
C28 C30 H30C 109.5 . . ?
H30A C30 H30C 109.5 . . ?
H30B C30 H30C 109.5 . . ?
C33 C31 C25 112.3(2) . . ?
C33 C31 C32 109.8(3) . . ?
C25 C31 C32 111.3(2) . . ?
C33 C31 H31A 107.7 . . ?
C25 C31 H31A 107.7 . . ?
C32 C31 H31A 107.7 . . ?
C31 C32 H32A 109.5 . . ?
C31 C32 H32B 109.5 . . ?
H32A C32 H32B 109.5 . . ?
C31 C32 H32C 109.5 . . ?
H32A C32 H32C 109.5 . . ?
H32B C32 H32C 109.5 . . ?
C31 C33 H33A 109.5 . . ?
C31 C33 H33B 109.5 . . ?
H33A C33 H33B 109.5 . . ?
C31 C33 H33C 109.5 . . ?
H33A C33 H33C 109.5 . . ?
H33B C33 H33C 109.5 . . ?
C27 C34 C36 112.1(3) . . ?
C27 C34 C35 111.7(2) . . ?
C36 C34 C35 110.6(3) . . ?
C27 C34 H34A 107.4 . . ?
C36 C34 H34A 107.4 . . ?
C35 C34 H34A 107.4 . . ?
C34 C35 H35A 109.5 . . ?
C34 C35 H35B 109.5 . . ?
H35A C35 H35B 109.5 . . ?
C34 C35 H35C 109.5 . . ?
H35A C35 H35C 109.5 . . ?
H35B C35 H35C 109.5 . . ?
C34 C36 H36A 109.5 . . ?
C34 C36 H36B 109.5 . . ?
H36A C36 H36B 109.5 . . ?
C34 C36 H36C 109.5 . . ?
H36A C36 H36C 109.5 . . ?
H36B C36 H36C 109.5 . . ?
N1 C37 C43 109.8(2) . . ?
N1 C37 C42 111.5(2) . . ?
C43 C37 C42 110.5(2) . . ?
N1 C37 C38 109.3(2) . . ?
C43 C37 C38 104.8(2) . . ?
C42 C37 C38 110.6(2) . . ?
C39 C38 C37 115.1(2) . . ?
C39 C38 H38A 108.5 . . ?
C37 C38 H38A 108.5 . . ?
C39 C38 H38B 108.5 . . ?
C37 C38 H38B 108.5 . . ?
H38A C38 H38B 107.5 . . ?
C40 C39 C38 111.1(2) . . ?
C40 C39 H39A 109.4 . . ?
C38 C39 H39A 109.4 . . ?
C40 C39 H39B 109.4 . . ?
C38 C39 H39B 109.4 . . ?
H39A C39 H39B 108.0 . . ?
C39 C40 C41 115.7(2) . . ?
C39 C40 H40A 108.4 . . ?
C41 C40 H40A 108.4 . . ?
C39 C40 H40B 108.4 . . ?
C41 C40 H40B 108.4 . . ?
H40A C40 H40B 107.4 . . ?
N1 C41 C45 110.1(2) . . ?
N1 C41 C44 111.3(2) . . ?
C45 C41 C44 110.7(2) . . ?
N1 C41 C40 109.6(2) . . ?
C45 C41 C40 104.9(2) . . ?
C44 C41 C40 110.0(2) . . ?
C37 C42 H42A 109.5 . . ?
C37 C42 H42B 109.5 . . ?
H42A C42 H42B 109.5 . . ?
C37 C42 H42C 109.5 . . ?
H42A C42 H42C 109.5 . . ?
H42B C42 H42C 109.5 . . ?
C37 C43 H43A 109.5 . . ?
C37 C43 H43B 109.5 . . ?
H43A C43 H43B 109.5 . . ?
C37 C43 H43C 109.5 . . ?
H43A C43 H43C 109.5 . . ?
H43B C43 H43C 109.5 . . ?
C41 C44 H44A 109.5 . . ?
C41 C44 H44B 109.5 . . ?
H44A C44 H44B 109.5 . . ?
C41 C44 H44C 109.5 . . ?
H44A C44 H44C 109.5 . . ?
H44B C44 H44C 109.5 . . ?
C41 C45 H45A 109.5 . . ?
C41 C45 H45B 109.5 . . ?
H45A C45 H45B 109.5 . . ?
C41 C45 H45C 109.5 . . ?
H45A C45 H45C 109.5 . . ?
H45B C45 H45C 109.5 . . ?
C101 P101 B101 107.54(11) . . ?
C101 P101 H101 98.6(10) . . ?
B101 P101 H101 90.4(10) . . ?
N101 B101 P101 122.79(18) . . ?
N101 B101 Br10 122.19(18) . . ?
P101 B101 Br10 114.86(14) . . ?
B101 N101 C137 122.74(19) . . ?
B101 N101 C141 119.79(19) . . ?
C137 N101 C141 117.46(18) . . ?
C106 C101 C102 119.5(2) . . ?
C106 C101 P101 117.39(17) . . ?
C102 C101 P101 122.64(18) . . ?
C103 C102 C101 118.8(2) . . ?
C103 C102 C107 117.9(2) . . ?
C101 C102 C107 123.1(2) . . ?
C104 C103 C102 121.6(2) . . ?
C104 C103 H10B 119.2 . . ?
C102 C103 H10B 119.2 . . ?
C103 C104 C105 119.6(2) . . ?
C103 C104 H10A 120.2 . . ?
C105 C104 H10A 120.2 . . ?
C104 C105 C106 121.1(2) . . ?
C104 C105 H10C 119.4 . . ?
C106 C105 H10C 119.4 . . ?
C105 C106 C101 119.2(2) . . ?
C105 C106 C122 118.1(2) . . ?
C101 C106 C122 122.5(2) . . ?
C112 C107 C108 119.5(2) . . ?
C112 C107 C102 119.8(2) . . ?
C108 C107 C102 120.6(2) . . ?
C109 C108 C107 119.0(2) . . ?
C109 C108 C113 117.7(2) . . ?
C107 C108 C113 123.3(2) . . ?
C110 C109 C108 122.6(3) . . ?
C110 C109 H10D 118.7 . . ?
C108 C109 H10D 118.7 . . ?
C109 C110 C111 117.2(2) . . ?
C109 C110 C116 121.2(3) . . ?
C111 C110 C116 121.6(3) . . ?
C112 C111 C110 122.7(3) . . ?
C112 C111 H11G 118.7 . . ?
C110 C111 H11G 118.7 . . ?
C111 C112 C107 119.0(2) . . ?
C111 C112 C119 118.3(2) . . ?
C107 C112 C119 122.6(2) . . ?
C108 C113 C115 110.1(2) . . ?
C108 C113 C114 112.7(2) . . ?
C115 C113 C114 110.4(2) . . ?
C108 C113 H11E 107.8 . . ?
C115 C113 H11E 107.8 . . ?
C114 C113 H11E 107.8 . . ?
C113 C114 H11H 109.5 . . ?
C113 C114 H11I 109.5 . . ?
H11H C114 H11I 109.5 . . ?
C113 C114 H11J 109.5 . . ?
H11H C114 H11J 109.5 . . ?
H11I C114 H11J 109.5 . . ?
C113 C115 H11B 109.5 . . ?
C113 C115 H11C 109.5 . . ?
H11B C115 H11C 109.5 . . ?
C113 C115 H11D 109.5 . . ?
H11B C115 H11D 109.5 . . ?
H11C C115 H11D 109.5 . . ?
C117 C116 C118 117.6(4) . . ?
C117 C116 C110 113.1(3) . . ?
C118 C116 C110 112.4(3) . . ?
C117 C116 H116 104.0 . . ?
C118 C116 H116 104.0 . . ?
C110 C116 H116 104.0 . . ?
H17D C17A H17E 109.5 . . ?
H17D C17A H17F 109.5 . . ?
H17E C17A H17F 109.5 . . ?
H18D C18A H18E 109.5 . . ?
H18D C18A H18F 109.5 . . ?
H18E C18A H18F 109.5 . . ?
C121 C119 C112 111.0(2) . . ?
C121 C119 C120 110.1(2) . . ?
C112 C119 C120 112.1(2) . . ?
C121 C119 H11F 107.8 . . ?
C112 C119 H11F 107.8 . . ?
C120 C119 H11F 107.8 . . ?
C119 C120 H12D 109.5 . . ?
C119 C120 H12E 109.5 . . ?
H12D C120 H12E 109.5 . . ?
C119 C120 H12F 109.5 . . ?
H12D C120 H12F 109.5 . . ?
H12E C120 H12F 109.5 . . ?
C119 C121 H12G 109.5 . . ?
C119 C121 H12H 109.5 . . ?
H12G C121 H12H 109.5 . . ?
C119 C121 H12I 109.5 . . ?
H12G C121 H12I 109.5 . . ?
H12H C121 H12I 109.5 . . ?
C127 C122 C123 119.5(2) . . ?
C127 C122 C106 121.9(2) . . ?
C123 C122 C106 118.5(2) . . ?
C124 C123 C122 118.6(2) . . ?
C124 C123 C128 119.3(2) . . ?
C122 C123 C128 122.0(2) . . ?
C125 C124 C123 122.8(2) . . ?
C125 C124 H12B 118.6 . . ?
C123 C124 H12B 118.6 . . ?
C126 C125 C124 117.3(2) . . ?
C126 C125 C131 121.4(2) . . ?
C124 C125 C131 121.3(2) . . ?
C125 C126 C127 122.8(2) . . ?
C125 C126 H12A 118.6 . . ?
C127 C126 H12A 118.6 . . ?
C126 C127 C122 118.9(2) . . ?
C126 C127 C134 118.9(2) . . ?
C122 C127 C134 122.2(2) . . ?
C123 C128 C129 110.6(2) . . ?
C123 C128 C130 112.9(2) . . ?
C129 C128 C130 110.6(2) . . ?
C123 C128 H12C 107.5 . . ?
C129 C128 H12C 107.5 . . ?
C130 C128 H12C 107.5 . . ?
C128 C129 H12J 109.5 . . ?
C128 C129 H12K 109.5 . . ?
H12J C129 H12K 109.5 . . ?
C128 C129 H12L 109.5 . . ?
H12J C129 H12L 109.5 . . ?
H12K C129 H12L 109.5 . . ?
C128 C130 H13Q 109.5 . . ?
C128 C130 H13R 109.5 . . ?
H13Q C130 H13R 109.5 . . ?
C128 C130 H13S 109.5 . . ?
H13Q C130 H13S 109.5 . . ?
H13R C130 H13S 109.5 . . ?
C133 C131 C132 111.8(3) . . ?
C133 C131 C125 112.2(2) . . ?
C132 C131 C125 110.3(2) . . ?
C133 C131 H13H 107.4 . . ?
C132 C131 H13H 107.4 . . ?
C125 C131 H13H 107.4 . . ?
C131 C132 H13I 109.5 . . ?
C131 C132 H13J 109.5 . . ?
H13I C132 H13J 109.5 . . ?
C131 C132 H13K 109.5 . . ?
H13I C132 H13K 109.5 . . ?
H13J C132 H13K 109.5 . . ?
C131 C133 H13T 109.5 . . ?
C131 C133 H13U 109.5 . . ?
H13T C133 H13U 109.5 . . ?
C131 C133 H13V 109.5 . . ?
H13T C133 H13V 109.5 . . ?
H13U C133 H13V 109.5 . . ?
C127 C134 C136 112.7(2) . . ?
C127 C134 C135 110.9(2) . . ?
C136 C134 C135 109.7(2) . . ?
C127 C134 H13D 107.8 . . ?
C136 C134 H13D 107.8 . . ?
C135 C134 H13D 107.8 . . ?
C134 C135 H13E 109.5 . . ?
C134 C135 H13F 109.5 . . ?
H13E C135 H13F 109.5 . . ?
C134 C135 H13G 109.5 . . ?
H13E C135 H13G 109.5 . . ?
H13F C135 H13G 109.5 . . ?
C134 C136 H13L 109.5 . . ?
C134 C136 H13M 109.5 . . ?
H13L C136 H13M 109.5 . . ?
C134 C136 H13N 109.5 . . ?
H13L C136 H13N 109.5 . . ?
H13M C136 H13N 109.5 . . ?
N101 C137 C142 111.4(2) . . ?
N101 C137 C143 110.6(2) . . ?
C142 C137 C143 109.6(2) . . ?
N101 C137 C138 109.1(2) . . ?
C142 C137 C138 111.0(2) . . ?
C143 C137 C138 104.8(2) . . ?
C139 C138 C137 114.9(2) . . ?
C139 C138 H13A 108.5 . . ?
C137 C138 H13A 108.5 . . ?
C139 C138 H13B 108.5 . . ?
C137 C138 H13B 108.5 . . ?
H13A C138 H13B 107.5 . . ?
C138 C139 C140 110.9(2) . . ?
C138 C139 H13O 109.5 . . ?
C140 C139 H13O 109.5 . . ?
C138 C139 H13P 109.5 . . ?
C140 C139 H13P 109.5 . . ?
H13O C139 H13P 108.0 . . ?
C139 C140 C141 115.4(2) . . ?
C139 C140 H14D 108.4 . . ?
C141 C140 H14D 108.4 . . ?
C139 C140 H14E 108.4 . . ?
C141 C140 H14E 108.4 . . ?
H14D C140 H14E 107.5 . . ?
C145 C141 N101 112.0(2) . . ?
C145 C141 C140 110.0(2) . . ?
N101 C141 C140 109.3(2) . . ?
C145 C141 C144 110.2(2) . . ?
N101 C141 C144 109.41(19) . . ?
C140 C141 C144 105.8(2) . . ?
C137 C142 H14F 109.5 . . ?
C137 C142 H14G 109.5 . . ?
H14F C142 H14G 109.5 . . ?
C137 C142 H14H 109.5 . . ?
H14F C142 H14H 109.5 . . ?
H14G C142 H14H 109.5 . . ?
C137 C143 H14J 109.5 . . ?
C137 C143 H14K 109.5 . . ?
H14J C143 H14K 109.5 . . ?
C137 C143 H14L 109.5 . . ?
H14J C143 H14L 109.5 . . ?
H14K C143 H14L 109.5 . . ?
C141 C144 H14M 109.5 . . ?
C141 C144 H14N 109.5 . . ?
H14M C144 H14N 109.5 . . ?
C141 C144 H14O 109.5 . . ?
H14M C144 H14O 109.5 . . ?
H14N C144 H14O 109.5 . . ?
C141 C145 H14P 109.5 . . ?
C141 C145 H14Q 109.5 . . ?
H14P C145 H14Q 109.5 . . ?
C141 C145 H14R 109.5 . . ?
H14P C145 H14R 109.5 . . ?
H14Q C145 H14R 109.5 . . ?
C201 C201 C202 116.2(5) 2_566 . ?
C201 C201 H30D 108.2 2_566 . ?
C202 C201 H30D 108.2 . . ?
C201 C201 H30E 108.2 2_566 . ?
C202 C201 H30E 108.2 . . ?
H30D C201 H30E 107.4 . . ?
C203 C202 C201 115.4(4) . . ?
C203 C202 H30F 108.4 . . ?
C201 C202 H30F 108.4 . . ?
C203 C202 H30G 108.4 . . ?
C201 C202 H30G 108.4 . . ?
H30F C202 H30G 107.5 . . ?
C202 C203 H30H 109.5 . . ?
C202 C203 H30I 109.5 . . ?
H30H C203 H30I 109.5 . . ?
C202 C203 H30J 109.5 . . ?
H30H C203 H30J 109.5 . . ?
H30I C203 H30J 109.5 . . ?
C204 C204 C205 111.4(7) 2_765 . ?
C204 C204 H20D 109.3 2_765 . ?
C205 C204 H20D 109.3 . . ?
C204 C204 H20E 109.3 2_765 . ?
C205 C204 H20E 109.3 . . ?
H20D C204 H20E 108.0 . . ?
C204 C205 C206 115.1(6) . . ?
C204 C205 H20F 108.5 . . ?
C206 C205 H20F 108.5 . . ?
C204 C205 H20G 108.5 . . ?
C206 C205 H20G 108.5 . . ?
H20F C205 H20G 107.5 . . ?
C205 C206 H20H 109.5 . . ?
C205 C206 H20I 109.5 . . ?
H20H C206 H20I 109.5 . . ?
C205 C206 H20J 109.5 . . ?
H20H C206 H20J 109.5 . . ?
H20I C206 H20J 109.5 . . ?
C215 C214 C214 116.8(11) . 2_765 ?
C215 C214 H21D 108.1 . . ?
C214 C214 H21D 108.1 2_765 . ?
C215 C214 H21E 108.1 . . ?
C214 C214 H21E 108.1 2_765 . ?
H21D C214 H21E 107.3 . . ?
C214 C215 C216 116.3(7) . . ?
C214 C215 H21F 108.2 . . ?
C216 C215 H21F 108.2 . . ?
C214 C215 H21G 108.2 . . ?
C216 C215 H21G 108.2 . . ?
H21F C215 H21G 107.4 . . ?
C215 C216 H21H 109.5 . . ?
C215 C216 H21I 109.5 . . ?
H21H C216 H21I 109.5 . . ?
C215 C216 H21J 109.5 . . ?
H21H C216 H21J 109.5 . . ?
H21I C216 H21J 109.5 . . ?

loop_
_geom_bond_atom_site_label_1
_geom_bond_atom_site_label_2
_geom_bond_distance
_geom_bond_site_symmetry_2
_geom_bond_publ_flag
P1 C1 1.838(2) . ?
P1 B1 1.958(3) . ?
P1 H1 1.27(2) . ?
B1 N1 1.388(3) . ?
B1 Br1 1.979(3) . ?
N1 C41 1.519(3) . ?
N1 C37 1.523(3) . ?
C1 C6 1.407(3) . ?
C1 C2 1.410(3) . ?
C2 C3 1.393(3) . ?
C2 C7 1.511(3) . ?
C3 C4 1.376(3) . ?
C3 H3A 0.9500 . ?
C4 C5 1.376(3) . ?
C4 H4A 0.9500 . ?
C5 C6 1.397(3) . ?
C5 H5A 0.9500 . ?
C6 C22 1.512(3) . ?
C7 C8 1.405(3) . ?
C7 C12 1.418(3) . ?
C8 C9 1.399(3) . ?
C8 C13 1.517(3) . ?
C9 C10 1.374(3) . ?
C9 H9A 0.9500 . ?
C10 C11 1.387(3) . ?
C10 C16 1.519(3) . ?
C11 C12 1.387(3) . ?
C11 H11A 0.9500 . ?
C12 C19 1.522(3) . ?
C13 C14 1.536(3) . ?
C13 C15 1.538(4) . ?
C13 H13C 1.0000 . ?
C14 H14A 0.9800 . ?
C14 H14B 0.9800 . ?
C14 H14C 0.9800 . ?
C15 H15A 0.9800 . ?
C15 H15B 0.9800 . ?
C15 H15C 0.9800 . ?
C16 C17 1.507(4) . ?
C16 C18 1.518(4) . ?
C16 H16A 1.0000 . ?
C17 H17A 0.9800 . ?
C17 H17B 0.9800 . ?
C17 H17C 0.9800 . ?
C18 H18A 0.9800 . ?
C18 H18B 0.9800 . ?
C18 H18C 0.9800 . ?
C19 C21 1.519(3) . ?
C19 C20 1.525(3) . ?
C19 H19A 1.0000 . ?
C20 H20A 0.9800 . ?
C20 H20B 0.9800 . ?
C20 H20C 0.9800 . ?
C21 H21A 0.9800 . ?
C21 H21B 0.9800 . ?
C21 H21C 0.9800 . ?
C22 C23 1.397(3) . ?
C22 C27 1.410(3) . ?
C23 C24 1.395(3) . ?
C23 C28 1.522(3) . ?
C24 C25 1.387(3) . ?
C24 H24A 0.9500 . ?
C25 C26 1.374(4) . ?
C25 C31 1.517(3) . ?
C26 C27 1.397(3) . ?
C26 H26A 0.9500 . ?
C27 C34 1.519(4) . ?
C28 C30 1.527(4) . ?
C28 C29 1.531(4) . ?
C28 H28A 1.0000 . ?
C29 H29A 0.9800 . ?
C29 H29B 0.9800 . ?
C29 H29C 0.9800 . ?
C30 H30A 0.9800 . ?
C30 H30B 0.9800 . ?
C30 H30C 0.9800 . ?
C31 C33 1.516(4) . ?
C31 C32 1.522(4) . ?
C31 H31A 1.0000 . ?
C32 H32A 0.9800 . ?
C32 H32B 0.9800 . ?
C32 H32C 0.9800 . ?
C33 H33A 0.9800 . ?
C33 H33B 0.9800 . ?
C33 H33C 0.9800 . ?
C34 C36 1.524(4) . ?
C34 C35 1.525(4) . ?
C34 H34A 1.0000 . ?
C35 H35A 0.9800 . ?
C35 H35B 0.9800 . ?
C35 H35C 0.9800 . ?
C36 H36A 0.9800 . ?
C36 H36B 0.9800 . ?
C36 H36C 0.9800 . ?
C37 C43 1.525(4) . ?
C37 C42 1.527(4) . ?
C37 C38 1.539(3) . ?
C38 C39 1.520(4) . ?
C38 H38A 0.9900 . ?
C38 H38B 0.9900 . ?
C39 C40 1.510(4) . ?
C39 H39A 0.9900 . ?
C39 H39B 0.9900 . ?
C40 C41 1.539(4) . ?
C40 H40A 0.9900 . ?
C40 H40B 0.9900 . ?
C41 C45 1.521(4) . ?
C41 C44 1.534(4) . ?
C42 H42A 0.9800 . ?
C42 H42B 0.9800 . ?
C42 H42C 0.9800 . ?
C43 H43A 0.9800 . ?
C43 H43B 0.9800 . ?
C43 H43C 0.9800 . ?
C44 H44A 0.9800 . ?
C44 H44B 0.9800 . ?
C44 H44C 0.9800 . ?
C45 H45A 0.9800 . ?
C45 H45B 0.9800 . ?
C45 H45C 0.9800 . ?
P101 C101 1.841(2) . ?
P101 B101 1.949(3) . ?
P101 H101 1.31(2) . ?
B101 N101 1.390(3) . ?
B101 Br10 1.974(3) . ?
N101 C137 1.517(3) . ?
N101 C141 1.528(3) . ?
C101 C106 1.407(3) . ?
C101 C102 1.415(3) . ?
C102 C103 1.385(3) . ?
C102 C107 1.514(3) . ?
C103 C104 1.377(3) . ?
C103 H10B 0.9500 . ?
C104 C105 1.377(3) . ?
C104 H10A 0.9500 . ?
C105 C106 1.391(3) . ?
C105 H10C 0.9500 . ?
C106 C122 1.509(3) . ?
C107 C112 1.403(3) . ?
C107 C108 1.403(3) . ?
C108 C109 1.397(4) . ?
C108 C113 1.520(3) . ?
C109 C110 1.378(4) . ?
C109 H10D 0.9500 . ?
C110 C111 1.390(4) . ?
C110 C116 1.510(4) . ?
C111 C112 1.388(4) . ?
C111 H11G 0.9500 . ?
C112 C119 1.525(4) . ?
C113 C115 1.526(4) . ?
C113 C114 1.533(4) . ?
C113 H11E 1.0000 . ?
C114 H11H 0.9800 . ?
C114 H11I 0.9800 . ?
C114 H11J 0.9800 . ?
C115 H11B 0.9800 . ?
C115 H11C 0.9800 . ?
C115 H11D 0.9800 . ?
C116 C117 1.417(5) . ?
C116 C118 1.481(5) . ?
C116 H116 1.0000 . ?
C117 H11O 0.9800 . ?
C117 H11P 0.9800 . ?
C117 H11Q 0.9800 . ?
C118 H11L 0.9800 . ?
C118 H11M 0.9800 . ?
C118 H11N 0.9800 . ?
C17A H17D 0.9800 . ?
C17A H17E 0.9800 . ?
C17A H17F 0.9800 . ?
C18A H18D 0.9800 . ?
C18A H18E 0.9800 . ?
C18A H18F 0.9800 . ?
C119 C121 1.524(4) . ?
C119 C120 1.526(4) . ?
C119 H11F 1.0000 . ?
C120 H12D 0.9800 . ?
C120 H12E 0.9800 . ?
C120 H12F 0.9800 . ?
C121 H12G 0.9800 . ?
C121 H12H 0.9800 . ?
C121 H12I 0.9800 . ?
C122 C127 1.402(3) . ?
C122 C123 1.418(3) . ?
C123 C124 1.386(3) . ?
C123 C128 1.515(3) . ?
C124 C125 1.386(3) . ?
C124 H12B 0.9500 . ?
C125 C126 1.384(3) . ?
C125 C131 1.524(4) . ?
C126 C127 1.389(3) . ?
C126 H12A 0.9500 . ?
C127 C134 1.523(3) . ?
C128 C129 1.525(4) . ?
C128 C130 1.529(4) . ?
C128 H12C 1.0000 . ?
C129 H12J 0.9800 . ?
C129 H12K 0.9800 . ?
C129 H12L 0.9800 . ?
C130 H13Q 0.9800 . ?
C130 H13R 0.9800 . ?
C130 H13S 0.9800 . ?
C131 C133 1.504(4) . ?
C131 C132 1.521(4) . ?
C131 H13H 1.0000 . ?
C132 H13I 0.9800 . ?
C132 H13J 0.9800 . ?
C132 H13K 0.9800 . ?
C133 H13T 0.9800 . ?
C133 H13U 0.9800 . ?
C133 H13V 0.9800 . ?
C134 C136 1.531(4) . ?
C134 C135 1.533(4) . ?
C134 H13D 1.0000 . ?
C135 H13E 0.9800 . ?
C135 H13F 0.9800 . ?
C135 H13G 0.9800 . ?
C136 H13L 0.9800 . ?
C136 H13M 0.9800 . ?
C136 H13N 0.9800 . ?
C137 C142 1.527(4) . ?
C137 C143 1.533(4) . ?
C137 C138 1.539(4) . ?
C138 C139 1.519(4) . ?
C138 H13A 0.9900 . ?
C138 H13B 0.9900 . ?
C139 C140 1.522(4) . ?
C139 H13O 0.9900 . ?
C139 H13P 0.9900 . ?
C140 C141 1.533(3) . ?
C140 H14D 0.9900 . ?
C140 H14E 0.9900 . ?
C141 C145 1.522(4) . ?
C141 C144 1.537(3) . ?
C142 H14F 0.9800 . ?
C142 H14G 0.9800 . ?
C142 H14H 0.9800 . ?
C143 H14J 0.9800 . ?
C143 H14K 0.9800 . ?
C143 H14L 0.9800 . ?
C144 H14M 0.9800 . ?
C144 H14N 0.9800 . ?
C144 H14O 0.9800 . ?
C145 H14P 0.9800 . ?
C145 H14Q 0.9800 . ?
C145 H14R 0.9800 . ?
C201 C201 1.473(8) 2_566 ?
C201 C202 1.507(5) . ?
C201 H30D 0.9900 . ?
C201 H30E 0.9900 . ?
C202 C203 1.483(5) . ?
C202 H30F 0.9900 . ?
C202 H30G 0.9900 . ?
C203 H30H 0.9800 . ?
C203 H30I 0.9800 . ?
C203 H30J 0.9800 . ?
C204 C204 1.467(7) 2_765 ?
C204 C205 1.490(6) . ?
C204 H20D 0.9900 . ?
C204 H20E 0.9900 . ?
C205 C206 1.492(7) . ?
C205 H20F 0.9900 . ?
C205 H20G 0.9900 . ?
C206 H20H 0.9800 . ?
C206 H20I 0.9800 . ?
C206 H20J 0.9800 . ?
C214 C215 1.474(7) . ?
C214 C214 1.497(8) 2_765 ?
C214 H21D 0.9900 . ?
C214 H21E 0.9900 . ?
C215 C216 1.497(7) . ?
C215 H21F 0.9900 . ?
C215 H21G 0.9900 . ?
C216 H21H 0.9800 . ?
C216 H21I 0.9800 . ?
C216 H21J 0.9800 . ?
